data_2023096
loop_
_publ_author_name
'Upmann, Daniel'
'Bockfeld, Dirk'
'Jones, Peter G.'
'T\^arcoveanu, Eliza'

_publ_section_title
;
 Crystal structures of fourteen halochalcogenylphosphonium
 tetrahalogenidoaurates(III)
;
_journal_coeditor_code YZ2053
_journal_issue 5
_journal_name_full 'Acta Crystallographica Section E Crystallographic Communications'
_journal_paper_doi 10.1107/S2056989024002780
_journal_volume 80
_journal_year 2024
_chemical_formula_iupac '(C10 H23 Cl P S) [Au Cl4]'
_chemical_formula_moiety 'C10 H23 Cl P S +, Au Cl4 -'
_chemical_formula_sum 'C10 H23 Au Cl5 P S'
_chemical_formula_weight 580.53
_chemical_name_systematic
;
(<i>tert</i>-Butyl)(chlorosulfanyl)bis(propan-2-yl)phosphonium
tetrachloridoaurate(III)
;
_space_group_crystal_system triclinic
_space_group_IT_number 2
_space_group_name_Hall '-P 1'
_space_group_name_H-M_alt 'P -1'
_atom_sites_solution_hydrogens geom
_atom_sites_solution_primary direct
_atom_sites_solution_secondary difmap
_audit_creation_method SHELXL-2019/3
_cell_angle_alpha 84.346(4)
_cell_angle_beta 78.306(4)
_cell_angle_gamma 66.915(5)
_cell_formula_units_Z 2
_cell_length_a 7.5619(4)
_cell_length_b 8.7408(4)
_cell_length_c 15.4558(6)
_cell_measurement_reflns_used 21451
_cell_measurement_temperature 100(2)
_cell_measurement_theta_max 30.7406
_cell_measurement_theta_min 2.5285
_cell_volume 920.07(8)
_computing_cell_refinement
;
CrysAlisPro, Version 1.171.35.15 (Rigaku OD, 2015)
;
_computing_data_collection
;
CrysAlisPro, Version 1.171.35.15 (Rigaku OD, 2015)
;
_computing_data_reduction
;
CrysAlisPro, Version 1.171.35.15 (Rigaku OD, 2015)
;
_computing_molecular_graphics
;
Bruker XP, Version 5.1 (Bruker, 1998)
;
_computing_publication_material
;
SHELXL-2019/3 (Sheldrick, 2015)
;
_computing_structure_refinement
;
SHELXL-2019/3 (Sheldrick, 2015)
;
_computing_structure_solution
;
SHELXS-97 (Sheldrick, 2008)
;
_diffrn_ambient_temperature 100(2)
_diffrn_detector_area_resol_mean 16.1419
_diffrn_measured_fraction_theta_full 0.988
_diffrn_measured_fraction_theta_max 0.947
_diffrn_measurement_device_type 'Oxford Diffraction Xcalibur, Eos'
_diffrn_measurement_method '\w scan'
_diffrn_radiation_type MoK\a
_diffrn_radiation_wavelength 0.71073
_diffrn_reflns_av_R_equivalents 0.0323
_diffrn_reflns_av_unetI/netI 0.0186
_diffrn_reflns_limit_h_max 10
_diffrn_reflns_limit_h_min -10
_diffrn_reflns_limit_k_max 12
_diffrn_reflns_limit_k_min -12
_diffrn_reflns_limit_l_max 22
_diffrn_reflns_limit_l_min -22
_diffrn_reflns_number 50339
_diffrn_reflns_theta_full 30.000
_diffrn_reflns_theta_max 30.809
_diffrn_reflns_theta_min 2.534
_diffrn_source 'Enhance (Mo) X-ray Source'
_exptl_absorpt_coefficient_mu 8.904
_exptl_absorpt_correction_T_max 1.00000
_exptl_absorpt_correction_T_min 0.31555
_exptl_absorpt_correction_type multi-scan
_exptl_absorpt_process_details
;
(CrysAlisPro; Rigaku OD, 2015)
;
_exptl_crystal_colour yellow
_exptl_crystal_density_diffrn 2.095
_exptl_crystal_density_method 'not measured'
_exptl_crystal_description plate
_exptl_crystal_F_000 556
_exptl_crystal_size_max 0.2
_exptl_crystal_size_mid 0.18
_exptl_crystal_size_min 0.05
_refine_diff_density_max 1.321
_refine_diff_density_min -1.070
_refine_ls_extinction_coef 0.00167(11)
_refine_ls_extinction_expression '<i>F</i>~c~^*^ = <i>kF</i>~c~[1 + 0.001 <i>F</i>~c~^2^\l^3^/sin(2\q)]^-1/4^'
_refine_ls_extinction_method
;
<i>SHELXL2019/3</i> (Sheldrick, 2015)
;
_refine_ls_goodness_of_fit_ref 1.049
_refine_ls_hydrogen_treatment constr
_refine_ls_matrix_type full
_refine_ls_number_parameters 174
_refine_ls_number_reflns 5453
_refine_ls_number_restraints 0
_refine_ls_restrained_S_all 1.049
_refine_ls_R_factor_all 0.0212
_refine_ls_R_factor_gt 0.0166
_refine_ls_shift/su_max 0.000
_refine_ls_shift/su_mean 0.000
_refine_ls_structure_factor_coef Fsqd
_refine_ls_weighting_details 'w=1/[\s^2^(Fo^2^)+(0.0146P)^2^+0.7146P] where P=(Fo^2^+2Fc^2^)/3'
_refine_ls_weighting_scheme calc
_refine_ls_wR_factor_gt 0.0342
_refine_ls_wR_factor_ref 0.0360
_reflns_number_gt 4838
_reflns_number_total 5453
_reflns_threshold_expression 'I > 2\s(I)'
_cod_data_source_file yz2053.cif
_cod_data_source_block 18a
_cod_database_code 2023096
_shelx_space_group_comment
;
The symmetry employed for this shelxl refinement is uniquely defined
by the following loop, which should always be used as a source of
symmetry information in preference to the above space-group names.
They are only intended as comments.
;
_shelx_estimated_absorpt_t_min 0.269
_shelx_estimated_absorpt_t_max 0.664

loop_
_space_group_symop_operation_xyz
'x, y, z'
'-x, -y, -z'

loop_
_atom_site_type_symbol
_atom_site_label
_atom_site_fract_x
_atom_site_fract_y
_atom_site_fract_z
_atom_site_U_iso_or_equiv
_atom_site_adp_type
_atom_site_calc_flag
_atom_site_occupancy
_atom_site_disorder_assembly
_atom_site_disorder_group
P P1 0.50154(7) 0.10754(6) 0.25334(3) 0.01224(10) Uani d 1 . .
S S1 0.38459(8) -0.05864(6) 0.32441(4) 0.01794(10) Uani d 1 . .
Cl Cl1 0.16037(8) 0.09519(6) 0.41119(4) 0.02207(11) Uani d 1 . .
C C1 0.7444(3) -0.0351(2) 0.19677(13) 0.0153(4) Uani d 1 . .
C C2 0.5052(3) 0.2531(3) 0.32961(13) 0.0177(4) Uani d 1 . .
H H2 0.365008 0.322876 0.351735 0.021 Uiso calc 1 . .
C C3 0.3485(3) 0.2313(2) 0.17343(13) 0.0150(4) Uani d 1 . .
H H3 0.425026 0.289589 0.133508 0.018 Uiso calc 1 . .
C C11 0.8102(3) 0.0503(3) 0.11176(14) 0.0202(4) Uani d 1 . .
H H11A 0.810597 0.156811 0.126276 0.030 Uiso calc 1 . .
H H11B 0.719773 0.069885 0.070783 0.030 Uiso calc 1 . .
H H11C 0.942123 -0.021278 0.084058 0.030 Uiso calc 1 . .
C C12 0.8927(3) -0.0766(3) 0.25912(14) 0.0207(4) Uani d 1 . .
H H12A 1.017861 -0.159937 0.232013 0.031 Uiso calc 1 . .
H H12B 0.843556 -0.120881 0.315429 0.031 Uiso calc 1 . .
H H12C 0.911108 0.024451 0.269613 0.031 Uiso calc 1 . .
C C13 0.7340(3) -0.1982(2) 0.17357(15) 0.0206(4) Uani d 1 . .
H H13A 0.628937 -0.172829 0.139798 0.031 Uiso calc 1 . .
H H13B 0.707756 -0.259176 0.228090 0.031 Uiso calc 1 . .
H H13C 0.858777 -0.266419 0.138057 0.031 Uiso calc 1 . .
C C21 0.5927(4) 0.1771(3) 0.41227(15) 0.0272(5) Uani d 1 . .
H H21A 0.735554 0.130546 0.396580 0.041 Uiso calc 1 . .
H H21B 0.546943 0.088628 0.436873 0.041 Uiso calc 1 . .
H H21C 0.551478 0.263411 0.456305 0.041 Uiso calc 1 . .
C C22 0.5945(4) 0.3744(3) 0.27927(16) 0.0242(5) Uani d 1 . .
H H22A 0.576412 0.462365 0.318885 0.036 Uiso calc 1 . .
H H22B 0.529594 0.424156 0.228770 0.036 Uiso calc 1 . .
H H22C 0.734407 0.314002 0.258130 0.036 Uiso calc 1 . .
C C31 0.3042(3) 0.1241(3) 0.11454(15) 0.0229(5) Uani d 1 . .
H H31A 0.231644 0.062428 0.151359 0.034 Uiso calc 1 . .
H H31B 0.427100 0.045502 0.082497 0.034 Uiso calc 1 . .
H H31C 0.225641 0.195878 0.072150 0.034 Uiso calc 1 . .
C C32 0.1580(3) 0.3670(3) 0.21726(15) 0.0216(4) Uani d 1 . .
H H32A 0.083732 0.431051 0.171716 0.032 Uiso calc 1 . .
H H32B 0.189133 0.441441 0.249630 0.032 Uiso calc 1 . .
H H32C 0.079827 0.315144 0.258369 0.032 Uiso calc 1 . .
Au Au1 0.000000 0.500000 0.500000 0.01355(3) Uani d 1 . .
Cl Cl2 -0.16568(8) 0.34352(7) 0.57470(4) 0.02303(11) Uani d 1 . .
Cl Cl3 0.21372(8) 0.41221(7) 0.59592(4) 0.02613(12) Uani d 1 . .
Au Au2 0.500000 0.500000 0.000000 0.01239(3) Uani d 1 . .
Cl Cl4 0.34494(8) 0.70229(6) 0.10234(4) 0.02293(11) Uani d 1 . .
Cl Cl5 0.79512(7) 0.47158(6) 0.02926(4) 0.02032(10) Uani d 1 . .

loop_
_atom_site_aniso_label
_atom_site_aniso_U_11
_atom_site_aniso_U_22
_atom_site_aniso_U_33
_atom_site_aniso_U_12
_atom_site_aniso_U_13
_atom_site_aniso_U_23
P1 0.0107(2) 0.0125(2) 0.0131(2) -0.00431(18) -0.00189(18) -0.00008(18)
S1 0.0162(2) 0.0147(2) 0.0212(3) -0.00623(18) -0.00016(19) 0.00216(19)
Cl1 0.0175(2) 0.0233(2) 0.0232(3) -0.0088(2) 0.00370(19) -0.0011(2)
C1 0.0118(9) 0.0165(9) 0.0148(9) -0.0033(7) -0.0010(7) 0.0004(7)
C2 0.0173(10) 0.0222(10) 0.0158(10) -0.0095(8) -0.0012(8) -0.0055(8)
C3 0.0138(9) 0.0129(9) 0.0179(10) -0.0038(7) -0.0055(8) 0.0023(7)
C11 0.0157(10) 0.0233(10) 0.0175(10) -0.0055(8) 0.0013(8) 0.0016(8)
C12 0.0126(10) 0.0265(11) 0.0200(11) -0.0042(8) -0.0034(8) 0.0008(8)
C13 0.0197(10) 0.0143(9) 0.0250(11) -0.0027(8) -0.0040(9) -0.0033(8)
C21 0.0271(12) 0.0406(14) 0.0167(11) -0.0152(11) -0.0036(9) -0.0049(10)
C22 0.0265(12) 0.0249(11) 0.0266(12) -0.0155(9) -0.0027(9) -0.0042(9)
C31 0.0251(11) 0.0194(10) 0.0254(12) -0.0052(9) -0.0138(9) -0.0008(9)
C32 0.0177(10) 0.0165(10) 0.0264(12) -0.0010(8) -0.0065(9) -0.0001(8)
Au1 0.01509(6) 0.01277(5) 0.01290(6) -0.00503(4) -0.00292(4) -0.00121(4)
Cl2 0.0239(3) 0.0218(2) 0.0256(3) -0.0125(2) -0.0035(2) 0.0033(2)
Cl3 0.0254(3) 0.0343(3) 0.0223(3) -0.0129(2) -0.0121(2) 0.0057(2)
Au2 0.00974(5) 0.01046(5) 0.01638(6) -0.00389(4) -0.00134(4) 0.00042(4)
Cl4 0.0181(2) 0.0202(2) 0.0277(3) -0.00397(19) -0.0005(2) -0.0092(2)
Cl5 0.0134(2) 0.0207(2) 0.0283(3) -0.00719(18) -0.00544(19) 0.0000(2)

loop_
_atom_type_symbol
_atom_type_description
_atom_type_scat_dispersion_real
_atom_type_scat_dispersion_imag
_atom_type_scat_source
C C 0.0033 0.0016 'International Tables Vol C Tables 4.2.6.8 and 6.1.1.4'
H H 0.0000 0.0000 'International Tables Vol C Tables 4.2.6.8 and 6.1.1.4'
P P 0.1023 0.0942 'International Tables Vol C Tables 4.2.6.8 and 6.1.1.4'
S S 0.1246 0.1234 'International Tables Vol C Tables 4.2.6.8 and 6.1.1.4'
Cl Cl 0.1484 0.1585 'International Tables Vol C Tables 4.2.6.8 and 6.1.1.4'
Au Au -2.0133 8.8022 'International Tables Vol C Tables 4.2.6.8 and 6.1.1.4'

loop_
_geom_angle_atom_site_label_1
_geom_angle_atom_site_label_2
_geom_angle_atom_site_label_3
_geom_angle_site_symmetry_1
_geom_angle_site_symmetry_3
_geom_angle
_geom_angle_publ_flag
C2 P1 C3 . . 107.15(9) ?
C2 P1 C1 . . 115.86(10) ?
C3 P1 C1 . . 111.39(9) ?
C2 P1 S1 . . 109.35(7) ?
C3 P1 S1 . . 110.73(7) ?
C1 P1 S1 . . 102.30(7) ?
Cl1 S1 P1 . . 101.57(3) y
S1 Cl1 Cl2 . . 171.74(3) ?
C11 C1 C13 . . 109.53(17) ?
C11 C1 C12 . . 109.89(17) ?
C13 C1 C12 . . 108.50(17) ?
C11 C1 P1 . . 109.31(14) ?
C13 C1 P1 . . 110.59(14) ?
C12 C1 P1 . . 109.01(13) ?
C21 C2 C22 . . 112.40(19) ?
C21 C2 P1 . . 116.51(16) ?
C22 C2 P1 . . 110.40(14) ?
C21 C2 H2 . . 105.5 ?
C22 C2 H2 . . 105.5 ?
P1 C2 H2 . . 105.5 ?
C31 C3 C32 . . 110.39(17) ?
C31 C3 P1 . . 112.89(14) ?
C32 C3 P1 . . 112.80(14) ?
C31 C3 H3 . . 106.8 ?
C32 C3 H3 . . 106.8 ?
P1 C3 H3 . . 106.8 ?
C1 C11 H11A . . 109.5 ?
C1 C11 H11B . . 109.5 ?
H11A C11 H11B . . 109.5 ?
C1 C11 H11C . . 109.5 ?
H11A C11 H11C . . 109.5 ?
H11B C11 H11C . . 109.5 ?
C1 C12 H12A . . 109.5 ?
C1 C12 H12B . . 109.5 ?
H12A C12 H12B . . 109.5 ?
C1 C12 H12C . . 109.5 ?
H12A C12 H12C . . 109.5 ?
H12B C12 H12C . . 109.5 ?
C1 C13 H13A . . 109.5 ?
C1 C13 H13B . . 109.5 ?
H13A C13 H13B . . 109.5 ?
C1 C13 H13C . . 109.5 ?
H13A C13 H13C . . 109.5 ?
H13B C13 H13C . . 109.5 ?
C2 C21 H21A . . 109.5 ?
C2 C21 H21B . . 109.5 ?
H21A C21 H21B . . 109.5 ?
C2 C21 H21C . . 109.5 ?
H21A C21 H21C . . 109.5 ?
H21B C21 H21C . . 109.5 ?
C2 C22 H22A . . 109.5 ?
C2 C22 H22B . . 109.5 ?
H22A C22 H22B . . 109.5 ?
C2 C22 H22C . . 109.5 ?
H22A C22 H22C . . 109.5 ?
H22B C22 H22C . . 109.5 ?
C3 C31 H31A . . 109.5 ?
C3 C31 H31B . . 109.5 ?
H31A C31 H31B . . 109.5 ?
C3 C31 H31C . . 109.5 ?
H31A C31 H31C . . 109.5 ?
H31B C31 H31C . . 109.5 ?
C3 C32 H32A . . 109.5 ?
C3 C32 H32B . . 109.5 ?
H32A C32 H32B . . 109.5 ?
C3 C32 H32C . . 109.5 ?
H32A C32 H32C . . 109.5 ?
H32B C32 H32C . . 109.5 ?
Cl3 Au1 Cl3 2_566 . 180.0 ?
Cl3 Au1 Cl2 2_566 . 89.57(2) ?
Cl3 Au1 Cl2 . . 90.43(2) ?
Cl3 Au1 Cl2 2_566 2_566 90.43(2) ?
Cl3 Au1 Cl2 . 2_566 89.57(2) ?
Cl2 Au1 Cl2 . 2_566 180.000(18) ?
Au1 Cl2 Cl1 . . 75.206(18) ?
Cl4 Au2 Cl4 2_665 . 180.0 ?
Cl4 Au2 Cl5 2_665 . 89.65(2) ?
Cl4 Au2 Cl5 . . 90.35(2) ?
Cl4 Au2 Cl5 2_665 2_665 90.34(2) ?
Cl4 Au2 Cl5 . 2_665 89.66(2) ?
Cl5 Au2 Cl5 . 2_665 180.0 ?

loop_
_geom_bond_atom_site_label_1
_geom_bond_atom_site_label_2
_geom_bond_site_symmetry_2
_geom_bond_distance
_geom_bond_publ_flag
P1 C2 . 1.829(2) ?
P1 C3 . 1.836(2) ?
P1 C1 . 1.860(2) ?
P1 S1 . 2.0970(7) y
S1 Cl1 . 2.0316(7) y
Cl1 Cl2 . 3.3964(8) ?
C1 C11 . 1.538(3) ?
C1 C13 . 1.538(3) ?
C1 C12 . 1.539(3) ?
C2 C21 . 1.530(3) ?
C2 C22 . 1.540(3) ?
C2 H2 . 1.0000 ?
C3 C31 . 1.535(3) ?
C3 C32 . 1.538(3) ?
C3 H3 . 1.0000 ?
C11 H11A . 0.9800 ?
C11 H11B . 0.9800 ?
C11 H11C . 0.9800 ?
C12 H12A . 0.9800 ?
C12 H12B . 0.9800 ?
C12 H12C . 0.9800 ?
C13 H13A . 0.9800 ?
C13 H13B . 0.9800 ?
C13 H13C . 0.9800 ?
C21 H21A . 0.9800 ?
C21 H21B . 0.9800 ?
C21 H21C . 0.9800 ?
C22 H22A . 0.9800 ?
C22 H22B . 0.9800 ?
C22 H22C . 0.9800 ?
C31 H31A . 0.9800 ?
C31 H31B . 0.9800 ?
C31 H31C . 0.9800 ?
C32 H32A . 0.9800 ?
C32 H32B . 0.9800 ?
C32 H32C . 0.9800 ?
Au1 Cl3 2_566 2.2744(5) ?
Au1 Cl3 . 2.2744(5) y
Au1 Cl2 . 2.2847(5) y
Au1 Cl2 2_566 2.2847(5) ?
Au2 Cl4 2_665 2.2753(5) ?
Au2 Cl4 . 2.2753(5) y
Au2 Cl5 . 2.2801(5) y
Au2 Cl5 2_665 2.2801(5) ?

loop_
_geom_hbond_atom_site_label_D
_geom_hbond_atom_site_label_H
_geom_hbond_atom_site_label_A
_geom_hbond_site_symmetry_A
_geom_hbond_distance_DH
_geom_hbond_distance_HA
_geom_hbond_distance_DA
_geom_hbond_angle_DHA
_geom_hbond_publ_flag
C13 H13B S1 . 0.98 2.63 3.073(2) 107.3 yes
C2 H2 Cl1 . 1.00 2.95 3.383(2) 107.4 yes
C32 H32C Cl1 . 0.98 2.90 3.635(2) 132.5 yes
C21 H21C Cl3 . 0.98 2.93 3.705(2) 136.7 yes
C11 H11A Cl5 . 0.98 2.97 3.742(2) 136.2 yes
C3 H3 Au2 . 1.00 2.75 3.693(2) 157.6 yes
C2 H2 Cl2 2_566 1.00 2.93 3.688(2) 133.3 yes
C22 H22A Cl3 2_666 0.98 2.82 3.642(2) 142.0 yes
C12 H12B Cl3 2_656 0.98 2.91 3.754(2) 144.5 yes
C13 H13B Cl3 2_656 0.98 2.98 3.876(2) 153.3 yes
C12 H12A Cl4 1_645 0.98 2.78 3.699(2) 156.9 yes
C13 H13A Cl4 1_545 0.98 2.93 3.760(2) 142.6 yes

loop_
_geom_torsion_atom_site_label_1
_geom_torsion_atom_site_label_2
_geom_torsion_atom_site_label_3
_geom_torsion_atom_site_label_4
_geom_torsion_site_symmetry_1
_geom_torsion_site_symmetry_2
_geom_torsion_site_symmetry_3
_geom_torsion_site_symmetry_4
_geom_torsion
_geom_torsion_publ_flag
C2 P1 S1 Cl1 . . . . 41.13(8) ?
C3 P1 S1 Cl1 . . . . -76.73(7) ?
C1 P1 S1 Cl1 . . . . 164.48(7) y
C2 P1 C1 C11 . . . . -87.34(16) ?
C3 P1 C1 C11 . . . . 35.47(17) ?
S1 P1 C1 C11 . . . . 153.80(13) ?
C2 P1 C1 C13 . . . . 152.00(14) ?
C3 P1 C1 C13 . . . . -85.19(16) ?
S1 P1 C1 C13 . . . . 33.14(15) ?
C2 P1 C1 C12 . . . . 32.80(18) ?
C3 P1 C1 C12 . . . . 155.61(14) ?
S1 P1 C1 C12 . . . . -86.06(14) ?
C3 P1 C2 C21 . . . . 169.11(16) ?
C1 P1 C2 C21 . . . . -65.87(19) ?
S1 P1 C2 C21 . . . . 49.04(17) ?
C3 P1 C2 C22 . . . . -61.10(17) ?
C1 P1 C2 C22 . . . . 63.92(18) ?
S1 P1 C2 C22 . . . . 178.83(13) ?
C2 P1 C3 C31 . . . . -170.50(15) ?
C1 P1 C3 C31 . . . . 61.82(18) ?
S1 P1 C3 C31 . . . . -51.31(17) ?
C2 P1 C3 C32 . . . . -44.51(17) ?
C1 P1 C3 C32 . . . . -172.19(14) ?
S1 P1 C3 C32 . . . . 74.68(15) ?
